data_1542572
loop_
_publ_author_name
'Han, Ting'
'Deng, Haiqin'
'Yu, Chris Y. Y.'
'Gui, Chen'
'Song, Zhegang'
'Kwok, Ryan T. K.'
'Lam, Jacky W. Y.'
'Tang, Ben Zhong'

_publ_section_title
;
 Functional isocoumarin-containing polymers synthesized by
 rhodium-catalyzed oxidative polycoupling of aryl diacid and internal
 diyne
;
_journal_issue 14
_journal_name_full 'Polym. Chem.'
_journal_page_first 2501
_journal_paper_doi 10.1039/C6PY00206D
_journal_volume 7
_journal_year 2016
_chemical_absolute_configuration ad
_chemical_formula_moiety 'C23 H18 O3'
_chemical_formula_sum 'C23 H18 O3'
_chemical_formula_weight 342.37
_chemical_name_common 'Methyl model compound'
_chemical_name_systematic 4-(4-methoxyphenyl)-6-methyl-3-phenyl-1H-isochromen-1-one
_space_group_IT_number 7
_space_group_name_Hall 'P -2yc'
_symmetry_cell_setting monoclinic
_symmetry_space_group_name_Hall 'P -2yc'
_symmetry_space_group_name_H-M 'P 1 c 1'
_atom_sites_solution_hydrogens geom
_atom_sites_solution_primary iterative
_atom_sites_solution_secondary difmap
_audit_block_doi 10.5517/cc1418q5
_audit_creation_date 2014-10-24
_audit_creation_method
;
  Olex2 1.2-beta
  (compiled May  9 2012 12:37:22, GUI svn.r4230)
;
_audit_update_record
;
2015-01-16 deposited with the CCDC.
2016-02-26 downloaded from the CCDC.
;
_cell_angle_alpha 90.00
_cell_angle_beta 100.1098(15)
_cell_angle_gamma 90.00
_cell_formula_units_Z 2
_cell_length_a 5.82646(9)
_cell_length_b 9.44106(13)
_cell_length_c 15.6160(3)
_cell_measurement_reflns_used 3805
_cell_measurement_temperature 99.9(4)
_cell_measurement_theta_max 74.9550
_cell_measurement_theta_min 5.4850
_cell_volume 845.67(2)
_computing_cell_refinement
;
CrysAlisPro, Agilent Technologies,
Version 1.171.36.32 (release 02-08-2013 CrysAlis171 .NET)
(compiled Aug  2 2013,16:46:58)
;
_computing_data_collection
;
CrysAlisPro, Agilent Technologies,
Version 1.171.36.32 (release 02-08-2013 CrysAlis171 .NET)
(compiled Aug  2 2013,16:46:58)
;
_computing_data_reduction
;
CrysAlisPro, Agilent Technologies,
Version 1.171.36.32 (release 02-08-2013 CrysAlis171 .NET)
(compiled Aug  2 2013,16:46:58)
;
_computing_molecular_graphics
;
O. V. Dolomanov, L. J. Bourhis, R. J. Gildea, J. A. K. Howard and H. Puschmann,
OLEX2: a complete structure solution, refinement and analysis program.
J. Appl. Cryst. (2009). 42, 339-341.
;
_computing_publication_material
;
O. V. Dolomanov, L. J. Bourhis, R. J. Gildea, J. A. K. Howard and H. Puschmann,
OLEX2: a complete structure solution, refinement and analysis program.
J. Appl. Cryst. (2009). 42, 339-341.
;
_computing_structure_refinement
;
XL, G.M. Sheldrick, Acta Cryst.
(2008). A64, 112-122
;
_computing_structure_solution 'J. Appl. Cryst. (2007) 40, 786-790'
_diffrn_ambient_temperature 99.9(4)
_diffrn_detector_area_resol_mean 10.3587
_diffrn_measured_fraction_theta_full 0.9963
_diffrn_measured_fraction_theta_max 0.9796
_diffrn_measurement_details
;
  1 omega   43.00  115.00   1.0000    5.0000
omega____ theta____ kappa____ phi______ frames
    -      110.5703 -111.0000  150.0000 72

  2 omega -119.00  -11.00   1.0000    2.5000
omega____ theta____ kappa____ phi______ frames
    -      -40.8203  -77.0000  -30.0000 108

  3 omega  -49.00   27.00   1.0000    2.5000
omega____ theta____ kappa____ phi______ frames
    -      -40.8203   57.0000   90.0000 76

  4 omega -111.00  -13.00   1.0000    2.5000
omega____ theta____ kappa____ phi______ frames
    -      -40.8203  -57.0000 -150.0000 98

  5 omega   24.00   92.00   1.0000    2.5000
omega____ theta____ kappa____ phi______ frames
    -       40.8203 -125.0000 -180.0000 68

  6 omega   34.00   90.00   1.0000    5.0000
omega____ theta____ kappa____ phi______ frames
    -      110.5703  -30.0000  -60.0000 56

  7 omega   33.00   85.00   1.0000    5.0000
omega____ theta____ kappa____ phi______ frames
    -      110.5703  -30.0000   60.0000 52

  8 omega   37.00   98.00   1.0000    5.0000
omega____ theta____ kappa____ phi______ frames
    -      110.5703  -45.0000 -150.0000 61

  9 omega   43.00   86.00   1.0000    5.0000
omega____ theta____ kappa____ phi______ frames
    -      110.5703  -45.0000  120.0000 43

 10 omega   45.00   87.00   1.0000    5.0000
omega____ theta____ kappa____ phi______ frames
    -      110.5703  -30.0000  150.0000 42

 11 omega   52.00  108.00   1.0000    5.0000
omega____ theta____ kappa____ phi______ frames
    -      110.5703  -94.0000 -120.0000 56

 12 omega   36.00  136.00   1.0000    5.0000
omega____ theta____ kappa____ phi______ frames
    -      110.5703  -77.0000  -30.0000 100

 13 omega   80.00  172.00   1.0000    5.0000
omega____ theta____ kappa____ phi______ frames
    -      110.5703   30.0000   90.0000 92

 14 omega   90.00  178.00   1.0000    5.0000
omega____ theta____ kappa____ phi______ frames
    -      110.5703   45.0000  -30.0000 88
;
_diffrn_measurement_device 'kappa diffractometer'
_diffrn_measurement_device_type 'SuperNova, Dual, Cu at zero, Atlas'
_diffrn_measurement_method '\w scans'
_diffrn_orient_matrix_UB_11 -0.0027525000
_diffrn_orient_matrix_UB_12 0.1275298000
_diffrn_orient_matrix_UB_13 -0.0616980000
_diffrn_orient_matrix_UB_21 0.0443017000
_diffrn_orient_matrix_UB_22 -0.1001570000
_diffrn_orient_matrix_UB_23 -0.0732645000
_diffrn_orient_matrix_UB_31 -0.2648754000
_diffrn_orient_matrix_UB_32 -0.0182161000
_diffrn_orient_matrix_UB_33 -0.0294814000
_diffrn_radiation_monochromator mirror
_diffrn_radiation_probe x-ray
_diffrn_radiation_type CuK\a
_diffrn_radiation_wavelength 1.5418
_diffrn_reflns_av_R_equivalents 0.0120
_diffrn_reflns_av_unetI/netI 0.0155
_diffrn_reflns_limit_h_max 5
_diffrn_reflns_limit_h_min -6
_diffrn_reflns_limit_k_max 10
_diffrn_reflns_limit_k_min -11
_diffrn_reflns_limit_l_max 18
_diffrn_reflns_limit_l_min -17
_diffrn_reflns_number 4507
_diffrn_reflns_theta_full 66.50
_diffrn_reflns_theta_max 67.47
_diffrn_reflns_theta_min 4.68
_diffrn_source 'sealed X-ray tube'
_diffrn_source_current 0.80
_diffrn_source_power 0.040
_diffrn_source_target Cu
_diffrn_source_voltage 50
_exptl_absorpt_coefficient_mu 0.707
_exptl_absorpt_correction_T_max 1.00000
_exptl_absorpt_correction_T_min 0.87146
_exptl_absorpt_correction_type multi-scan
_exptl_absorpt_process_details
;
CrysAlisPro, Agilent Technologies,
Version 1.171.36.32 (release 02-08-2013 CrysAlis171 .NET)
(compiled Aug  2 2013,16:46:58)
Empirical absorption correction using spherical harmonics,
 implemented in SCALE3 ABSPACK scaling algorithm.
;
_exptl_crystal_colour colourless
_exptl_crystal_density_diffrn 1.345
_exptl_crystal_density_method 'not measured'
_exptl_crystal_description plate
_exptl_crystal_F_000 360
_exptl_crystal_recrystallization_method 'Vapour Deposition'
_exptl_crystal_size_max 0.20
_exptl_crystal_size_mid 0.18
_exptl_crystal_size_min 0.05
_refine_diff_density_max 0.104
_refine_diff_density_min -0.131
_refine_diff_density_rms 0.027
_refine_ls_abs_structure_details 'Flack H D (1983), Acta Cryst. A39, 876-881'
_refine_ls_abs_structure_Flack -0.09(14)
_refine_ls_extinction_method none
_refine_ls_goodness_of_fit_ref 1.001
_refine_ls_hydrogen_treatment constr
_refine_ls_matrix_type full
_refine_ls_number_parameters 237
_refine_ls_number_reflns 2180
_refine_ls_number_restraints 2
_refine_ls_restrained_S_all 1.001
_refine_ls_R_factor_all 0.0222
_refine_ls_R_factor_gt 0.0221
_refine_ls_shift/su_max 0.000
_refine_ls_shift/su_mean 0.000
_refine_ls_structure_factor_coef Fsqd
_refine_ls_weighting_details 'calc w=1/[\s^2^(Fo^2^)+(0.0349P)^2^+0.1239P] where P=(Fo^2^+2Fc^2^)/3'
_refine_ls_weighting_scheme calc
_refine_ls_wR_factor_gt 0.0557
_refine_ls_wR_factor_ref 0.0558
_reflns_number_gt 2170
_reflns_number_total 2180
_reflns_threshold_expression >2sigma(I)
_cod_data_source_file c6py00206d2.cif
_cod_data_source_block ting1cult
_cod_depositor_comments
;
The following automatic conversions were performed:

'_symmetry_cell_setting' value 'Monoclinic' changed to 'monoclinic'
according to
/usr/data/users/saulius/crontab/automatic-downloads/rss-feeds/RSC/lib/dictionaries/cif_core.dic
dictionary named 'cif_core.dic' version 2.4.2 from 2011-04-26.

Automatic conversion script
Id: cif_fix_values 4268 2015-11-12 08:31:59Z antanas 

 Adding full bibliography for 1542572.cif.
;
_cod_original_sg_symbol_H-M Pc
_cod_database_code 1542572
_reflns_odcompleteness_completeness 99.63
_reflns_odcompleteness_iscentric 1
_reflns_odcompleteness_theta 68.13

loop_
_space_group_symop_id
_space_group_symop_operation_xyz
1 'x, y, z'
2 'x, -y, z+1/2'

loop_
_atom_site_label
_atom_site_type_symbol
_atom_site_fract_x
_atom_site_fract_y
_atom_site_fract_z
_atom_site_U_iso_or_equiv
_atom_site_adp_type
_atom_site_occupancy
_atom_site_symmetry_multiplicity
_atom_site_calc_flag
_atom_site_refinement_flags
O1 O 0.43775(19) 0.01097(10) 0.33327(7) 0.0302(3) Uani 1 1 d .
O2 O 0.36661(18) 0.23629(9) 0.35601(7) 0.0246(2) Uani 1 1 d .
O3 O 0.67017(19) 0.83918(10) 0.70035(7) 0.0270(2) Uani 1 1 d .
C1 C 0.5047(3) 0.11713(14) 0.37281(10) 0.0253(3) Uani 1 1 d .
C2 C 0.7176(3) 0.13254(14) 0.43623(10) 0.0242(3) Uani 1 1 d .
C3 C 0.8820(3) 0.02233(15) 0.44738(10) 0.0272(3) Uani 1 1 d .
H3 H 0.8544 -0.0608 0.4129 0.033 Uiso 1 1 calc R
C4 C 1.0822(3) 0.03435(16) 0.50787(10) 0.0293(3) Uani 1 1 d .
H4 H 1.1967 -0.0382 0.5123 0.035 Uiso 1 1 calc R
C5 C 1.1205(3) 0.15228(16) 0.56335(10) 0.0255(3) Uani 1 1 d .
C6 C 0.9556(3) 0.25994(14) 0.55320(10) 0.0233(3) Uani 1 1 d .
H6 H 0.9780 0.3388 0.5916 0.028 Uiso 1 1 calc R
C7 C 0.7563(3) 0.25564(14) 0.48769(9) 0.0217(3) Uani 1 1 d .
C8 C 0.5892(2) 0.37227(14) 0.47071(9) 0.0212(3) Uani 1 1 d .
C9 C 0.4098(3) 0.36054(13) 0.40383(10) 0.0217(3) Uani 1 1 d .
C10 C 1.3331(3) 0.15840(16) 0.63340(11) 0.0304(3) Uani 1 1 d .
H10A H 1.4719 0.1723 0.6069 0.046 Uiso 1 1 calc R
H10B H 1.3479 0.0694 0.6663 0.046 Uiso 1 1 calc R
H10C H 1.3182 0.2374 0.6728 0.046 Uiso 1 1 calc R
C11 C 0.6166(3) 0.49896(13) 0.52859(9) 0.0204(3) Uani 1 1 d .
C12 C 0.8062(2) 0.59003(14) 0.53437(9) 0.0209(3) Uani 1 1 d .
H12 H 0.9221 0.5724 0.4998 0.025 Uiso 1 1 calc R
C13 C 0.8295(2) 0.70685(14) 0.58989(9) 0.0205(3) Uani 1 1 d .
H13 H 0.9598 0.7683 0.5930 0.025 Uiso 1 1 calc R
C14 C 0.6601(2) 0.73255(14) 0.64069(9) 0.0216(3) Uani 1 1 d .
C15 C 0.4669(2) 0.64460(14) 0.63417(9) 0.0214(3) Uani 1 1 d .
H15 H 0.3489 0.6636 0.6676 0.026 Uiso 1 1 calc R
C16 C 0.4470(2) 0.52885(14) 0.57865(9) 0.0207(3) Uani 1 1 d .
H16 H 0.3149 0.4687 0.5747 0.025 Uiso 1 1 calc R
C17 C 0.8623(3) 0.93467(15) 0.70837(10) 0.0302(3) Uani 1 1 d .
H17A H 0.8620 0.9823 0.6526 0.045 Uiso 1 1 calc R
H17B H 1.0082 0.8819 0.7249 0.045 Uiso 1 1 calc R
H17C H 0.8486 1.0055 0.7531 0.045 Uiso 1 1 calc R
C18 C 0.2341(2) 0.46904(14) 0.36881(9) 0.0214(3) Uani 1 1 d .
C19 C 0.2911(3) 0.61362(15) 0.36936(10) 0.0241(3) Uani 1 1 d .
H19 H 0.4449 0.6433 0.3932 0.029 Uiso 1 1 calc R
C20 C 0.1255(3) 0.71338(15) 0.33543(10) 0.0265(3) Uani 1 1 d .
H20 H 0.1662 0.8109 0.3361 0.032 Uiso 1 1 calc R
C21 C -0.0996(3) 0.67146(15) 0.30051(10) 0.0276(3) Uani 1 1 d .
H21 H -0.2139 0.7399 0.2780 0.033 Uiso 1 1 calc R
C22 C -0.1565(3) 0.52838(16) 0.29875(10) 0.0268(3) Uani 1 1 d .
H22 H -0.3103 0.4992 0.2746 0.032 Uiso 1 1 calc R
C23 C 0.0089(2) 0.42785(15) 0.33183(9) 0.0238(3) Uani 1 1 d .
H23 H -0.0315 0.3303 0.3293 0.029 Uiso 1 1 calc R

loop_
_atom_site_aniso_label
_atom_site_aniso_U_11
_atom_site_aniso_U_22
_atom_site_aniso_U_33
_atom_site_aniso_U_23
_atom_site_aniso_U_13
_atom_site_aniso_U_12
O1 0.0411(7) 0.0195(5) 0.0313(6) -0.0054(4) 0.0101(5) -0.0051(5)
O2 0.0287(6) 0.0188(4) 0.0266(5) -0.0053(4) 0.0059(4) -0.0030(4)
O3 0.0312(6) 0.0238(5) 0.0274(5) -0.0071(4) 0.0095(4) -0.0056(4)
C1 0.0346(9) 0.0192(7) 0.0256(7) -0.0004(6) 0.0153(6) -0.0021(6)
C2 0.0312(8) 0.0187(6) 0.0254(7) 0.0019(5) 0.0127(6) -0.0009(6)
C3 0.0386(9) 0.0199(6) 0.0260(7) 0.0005(5) 0.0140(7) 0.0005(6)
C4 0.0346(9) 0.0246(7) 0.0320(8) 0.0071(6) 0.0152(7) 0.0069(6)
C5 0.0284(8) 0.0247(7) 0.0264(7) 0.0071(6) 0.0130(6) -0.0005(6)
C6 0.0251(8) 0.0208(7) 0.0264(7) 0.0033(5) 0.0105(6) -0.0024(5)
C7 0.0266(8) 0.0178(6) 0.0239(7) 0.0024(5) 0.0128(6) -0.0017(5)
C8 0.0220(8) 0.0178(6) 0.0254(7) 0.0000(5) 0.0088(6) -0.0020(5)
C9 0.0254(8) 0.0170(6) 0.0247(7) -0.0028(5) 0.0102(6) -0.0044(6)
C10 0.0279(8) 0.0333(8) 0.0313(8) 0.0092(6) 0.0085(7) 0.0038(7)
C11 0.0210(7) 0.0180(6) 0.0218(7) 0.0018(5) 0.0030(6) 0.0017(5)
C12 0.0204(7) 0.0199(6) 0.0232(7) 0.0002(5) 0.0064(5) 0.0006(5)
C13 0.0185(7) 0.0190(6) 0.0236(7) 0.0011(5) 0.0025(5) -0.0030(5)
C14 0.0254(7) 0.0181(6) 0.0210(6) 0.0004(5) 0.0030(6) 0.0020(5)
C15 0.0188(7) 0.0233(6) 0.0232(7) -0.0005(5) 0.0068(5) 0.0020(5)
C16 0.0172(7) 0.0190(6) 0.0255(7) 0.0025(5) 0.0031(6) -0.0013(5)
C17 0.0380(9) 0.0241(7) 0.0294(8) -0.0060(6) 0.0086(7) -0.0069(7)
C18 0.0224(7) 0.0220(6) 0.0214(7) -0.0024(5) 0.0081(6) -0.0020(6)
C19 0.0228(8) 0.0239(7) 0.0263(7) -0.0016(6) 0.0059(6) -0.0024(6)
C20 0.0309(8) 0.0201(6) 0.0295(7) 0.0008(6) 0.0077(6) -0.0004(6)
C21 0.0273(8) 0.0278(7) 0.0275(8) 0.0004(6) 0.0040(6) 0.0036(6)
C22 0.0233(8) 0.0325(7) 0.0240(7) -0.0054(6) 0.0031(6) -0.0027(6)
C23 0.0263(8) 0.0230(7) 0.0236(7) -0.0049(5) 0.0083(6) -0.0044(6)

loop_
_atom_type_symbol
_atom_type_description
_atom_type_scat_dispersion_real
_atom_type_scat_dispersion_imag
_atom_type_scat_source
C C 0.0181 0.0091 'International Tables Vol C Tables 4.2.6.8 and 6.1.1.4'
H H 0.0000 0.0000 'International Tables Vol C Tables 4.2.6.8 and 6.1.1.4'
O O 0.0492 0.0322 'International Tables Vol C Tables 4.2.6.8 and 6.1.1.4'

loop_
_geom_angle_atom_site_label_1
_geom_angle_atom_site_label_2
_geom_angle_atom_site_label_3
_geom_angle
C1 O2 C9 122.75(12)
C14 O3 C17 117.73(11)
O1 C1 O2 117.04(14)
O1 C1 C2 126.39(14)
O2 C1 C2 116.57(12)
C3 C2 C1 119.52(13)
C3 C2 C7 120.22(14)
C7 C2 C1 120.24(12)
C4 C3 C2 120.23(14)
C3 C4 C5 120.99(13)
C4 C5 C10 120.07(13)
C6 C5 C4 118.55(14)
C6 C5 C10 121.35(14)
C5 C6 C7 121.88(13)
C2 C7 C8 118.88(13)
C6 C7 C2 117.88(13)
C6 C7 C8 123.24(13)
C7 C8 C11 119.80(12)
C9 C8 C7 118.69(12)
C9 C8 C11 121.50(12)
O2 C9 C18 109.67(12)
C8 C9 O2 121.94(12)
C8 C9 C18 128.38(12)
C12 C11 C8 122.35(12)
C12 C11 C16 118.19(12)
C16 C11 C8 119.46(13)
C11 C12 C13 121.26(13)
C14 C13 C12 119.40(13)
O3 C14 C13 124.56(12)
O3 C14 C15 115.36(12)
C15 C14 C13 120.06(12)
C16 C15 C14 119.66(13)
C15 C16 C11 121.40(13)
C19 C18 C9 121.43(13)
C23 C18 C9 119.94(12)
C23 C18 C19 118.60(13)
C20 C19 C18 120.65(13)
C19 C20 C21 120.24(13)
C20 C21 C22 119.39(14)
C23 C22 C21 120.69(14)
C22 C23 C18 120.40(13)

loop_
_geom_bond_atom_site_label_1
_geom_bond_atom_site_label_2
_geom_bond_distance
O1 C1 1.2056(17)
O2 C1 1.3812(18)
O2 C9 1.3896(16)
O3 C14 1.3659(17)
O3 C17 1.4254(18)
C1 C2 1.452(2)
C2 C3 1.404(2)
C2 C7 1.4084(19)
C3 C4 1.371(2)
C4 C5 1.404(2)
C5 C6 1.388(2)
C5 C10 1.503(2)
C6 C7 1.407(2)
C7 C8 1.4629(19)
C8 C9 1.346(2)
C8 C11 1.4907(18)
C9 C18 1.483(2)
C11 C12 1.390(2)
C11 C16 1.392(2)
C12 C13 1.3948(19)
C13 C14 1.392(2)
C14 C15 1.388(2)
C15 C16 1.387(2)
C18 C19 1.4045(19)
C18 C23 1.393(2)
C19 C20 1.386(2)
C20 C21 1.387(2)
C21 C22 1.390(2)
C22 C23 1.386(2)

loop_
_geom_torsion_atom_site_label_1
_geom_torsion_atom_site_label_2
_geom_torsion_atom_site_label_3
_geom_torsion_atom_site_label_4
_geom_torsion
O1 C1 C2 C3 8.6(2)
O1 C1 C2 C7 -169.78(14)
O2 C1 C2 C3 -170.97(13)
O2 C1 C2 C7 10.61(19)
O2 C9 C18 C19 -146.30(13)
O2 C9 C18 C23 31.58(18)
O3 C14 C15 C16 -176.68(12)
C1 O2 C9 C8 -0.7(2)
C1 O2 C9 C18 178.91(12)
C1 C2 C3 C4 -179.02(14)
C1 C2 C7 C6 174.63(12)
C1 C2 C7 C8 -5.47(19)
C2 C3 C4 C5 4.0(2)
C2 C7 C8 C9 -3.00(19)
C2 C7 C8 C11 175.36(13)
C3 C2 C7 C6 -3.78(19)
C3 C2 C7 C8 176.11(13)
C3 C4 C5 C6 -2.8(2)
C3 C4 C5 C10 175.65(14)
C4 C5 C6 C7 -1.8(2)
C5 C6 C7 C2 5.0(2)
C5 C6 C7 C8 -174.86(13)
C6 C7 C8 C9 176.88(13)
C6 C7 C8 C11 -4.75(19)
C7 C2 C3 C4 -0.6(2)
C7 C8 C9 O2 6.2(2)
C7 C8 C9 C18 -173.29(13)
C7 C8 C11 C12 65.17(17)
C7 C8 C11 C16 -115.20(14)
C8 C9 C18 C19 33.3(2)
C8 C9 C18 C23 -148.85(14)
C8 C11 C12 C13 -179.14(13)
C8 C11 C16 C15 179.21(12)
C9 O2 C1 O1 172.62(12)
C9 O2 C1 C2 -7.73(19)
C9 C8 C11 C12 -116.51(15)
C9 C8 C11 C16 63.12(18)
C9 C18 C19 C20 179.23(13)
C9 C18 C23 C22 -179.87(13)
C10 C5 C6 C7 179.79(13)
C11 C8 C9 O2 -172.11(12)
C11 C8 C9 C18 8.4(2)
C11 C12 C13 C14 0.2(2)
C12 C11 C16 C15 -1.14(19)
C12 C13 C14 O3 176.62(13)
C12 C13 C14 C15 -1.7(2)
C13 C14 C15 C16 1.8(2)
C14 C15 C16 C11 -0.4(2)
C16 C11 C12 C13 1.23(19)
C17 O3 C14 C13 2.96(19)
C17 O3 C14 C15 -178.61(12)
C18 C19 C20 C21 0.1(2)
C19 C18 C23 C22 -1.9(2)
C19 C20 C21 C22 -0.9(2)
C20 C21 C22 C23 0.3(2)
C21 C22 C23 C18 1.1(2)
C23 C18 C19 C20 1.3(2)
